data_7101996
loop_
_publ_author_name
'Jilek, Robert E'
'Tripepi, Giovanna'
'Urnezius, Eugenijus'
'Brennessel, William W'
'Young, Jr, Victor G'
'Ellis, John E'

_publ_section_title
;
 Zerovalent titanium-sulfur complexes. Novel dithiocarbamato
 derivatives of Ti(CO)6: [Ti(CO)4(S2CNR2)]-.
;
_journal_issue 25
_journal_name_full 'Chemical communications (Cambridge, England)'
_journal_page_first 2639
_journal_page_last 2641
_journal_paper_doi 10.1039/b700808b
_journal_year 2007
_chemical_formula_moiety 'C19 H30 K N O10 S2 Ti'
_chemical_formula_sum 'C19 H30 K N O10 S2 Ti'
_chemical_formula_weight 583.56
_chemical_name_common 99185
_chemical_name_systematic
;
?
;
_space_group_IT_number 60
_symmetry_cell_setting orthorhombic
_symmetry_space_group_name_Hall '-P 2n 2ab'
_symmetry_space_group_name_H-M 'P b c n'
_atom_sites_solution_hydrogens geom
_atom_sites_solution_primary direct
_atom_sites_solution_secondary difmap
_audit_creation_method SHELXL-97
_cell_angle_alpha 90.00
_cell_angle_beta 90.00
_cell_angle_gamma 90.00
_cell_formula_units_Z 8
_cell_length_a 33.882(12)
_cell_length_b 8.511(3)
_cell_length_c 19.052(7)
_cell_measurement_reflns_used 7485
_cell_measurement_temperature 173(2)
_cell_volume 5494(3)
_computing_cell_refinement 'SAINT (Bruker, 1999)'
_computing_data_collection 'SMART (Bruker, 1999)'
_computing_data_reduction 'SAINT (Bruker, 1999)'
_computing_molecular_graphics 'SHELXTL (Bruker, 2000)'
_computing_publication_material 'SHELXTL (Bruker, 2000)'
_computing_structure_refinement 'SHELXL-97 (Sheldrick, 1997)'
_computing_structure_solution 'SHELXS-97 (Sheldrick, 1997)'
_diffrn_ambient_temperature 173(2)
_diffrn_measured_fraction_theta_full 0.996
_diffrn_measured_fraction_theta_max 0.996
_diffrn_measurement_device_type 'Bruker SMART CCD Platform'
_diffrn_measurement_method 'area detector, \w scans per \f'
_diffrn_radiation_monochromator graphite
_diffrn_radiation_source 'normal-focus sealed tube'
_diffrn_radiation_type MoK\a
_diffrn_radiation_wavelength 0.71073
_diffrn_reflns_av_R_equivalents 0.0603
_diffrn_reflns_av_sigmaI/netI 0.0378
_diffrn_reflns_limit_h_max 40
_diffrn_reflns_limit_h_min -40
_diffrn_reflns_limit_k_max 10
_diffrn_reflns_limit_k_min -10
_diffrn_reflns_limit_l_max 20
_diffrn_reflns_limit_l_min -22
_diffrn_reflns_number 38486
_diffrn_reflns_theta_full 25.06
_diffrn_reflns_theta_max 25.06
_diffrn_reflns_theta_min 2.14
_exptl_absorpt_coefficient_mu 0.663
_exptl_absorpt_correction_T_max 0.8899
_exptl_absorpt_correction_T_min 0.8624
_exptl_absorpt_correction_type multi-scan
_exptl_absorpt_process_details 'SADABS (Blessing, 1995)'
_exptl_crystal_colour green-black
_exptl_crystal_density_diffrn 1.411
_exptl_crystal_density_method 'not measured'
_exptl_crystal_description block
_exptl_crystal_F_000 2432
_exptl_crystal_size_max 0.23
_exptl_crystal_size_mid 0.18
_exptl_crystal_size_min 0.18
_refine_diff_density_max 0.364
_refine_diff_density_min -0.303
_refine_diff_density_rms 0.052
_refine_ls_extinction_method none
_refine_ls_goodness_of_fit_ref 0.982
_refine_ls_hydrogen_treatment constr
_refine_ls_matrix_type full
_refine_ls_number_parameters 309
_refine_ls_number_reflns 4854
_refine_ls_number_restraints 0
_refine_ls_restrained_S_all 0.982
_refine_ls_R_factor_all 0.0621
_refine_ls_R_factor_gt 0.0388
_refine_ls_shift/su_max 0.001
_refine_ls_shift/su_mean 0.000
_refine_ls_structure_factor_coef Fsqd
_refine_ls_weighting_details 'calc w=1/[\s^2^(Fo^2^)+(0.0503P)^2^+0.0000P] where P=(Fo^2^+2Fc^2^)/3'
_refine_ls_weighting_scheme calc
_refine_ls_wR_factor_gt 0.0865
_refine_ls_wR_factor_ref 0.0931
_reflns_number_gt 3492
_reflns_number_total 4854
_reflns_threshold_expression >2sigma(I)
_cod_data_source_file b700808b.txt
_cod_data_source_block 99185
_cod_original_sg_symbol_H-M Pbcn
_cod_database_code 7101996

loop_
_symmetry_equiv_pos_as_xyz
'x, y, z'
'-x+1/2, -y+1/2, z+1/2'
'-x, y, -z+1/2'
'x+1/2, -y+1/2, -z'
'-x, -y, -z'
'x-1/2, y-1/2, -z-1/2'
'x, -y, z-1/2'
'-x-1/2, y-1/2, z'

loop_
_atom_site_label
_atom_site_type_symbol
_atom_site_fract_x
_atom_site_fract_y
_atom_site_fract_z
_atom_site_U_iso_or_equiv
_atom_site_adp_type
_atom_site_occupancy
_atom_site_symmetry_multiplicity
_atom_site_calc_flag
_atom_site_refinement_flags
Ti1 Ti 0.637770(13) 0.72610(6) 0.11335(2) 0.03284(14) Uani 1 1 d .
K1 K 0.596704(16) 1.00812(6) -0.12350(3) 0.03327(15) Uani 1 1 d .
S1 S 0.69201(2) 0.57554(10) 0.17604(4) 0.0529(2) Uani 1 1 d .
S2 S 0.69890(2) 0.71272(10) 0.03651(4) 0.0496(2) Uani 1 1 d .
O1 O 0.61079(6) 1.0818(3) 0.10674(14) 0.0719(7) Uani 1 1 d .
O2 O 0.59276(7) 0.8228(3) 0.25286(12) 0.0719(7) Uani 1 1 d .
O3 O 0.56012(6) 0.5215(2) 0.13152(10) 0.0506(5) Uani 1 1 d .
O4 O 0.57934(6) 0.7958(2) -0.01250(10) 0.0484(5) Uani 1 1 d .
N1 N 0.76122(6) 0.6273(3) 0.11341(11) 0.0387(5) Uani 1 1 d .
O5 O 0.52471(5) 1.1323(2) -0.08225(10) 0.0442(5) Uani 1 1 d .
O6 O 0.59375(5) 1.3177(2) -0.07653(9) 0.0412(5) Uani 1 1 d .
O7 O 0.66862(5) 1.17157(19) -0.09436(9) 0.0358(4) Uani 1 1 d .
O8 O 0.67115(5) 0.89212(19) -0.17319(9) 0.0356(4) Uani 1 1 d .
O9 O 0.60169(5) 0.7054(2) -0.17626(9) 0.0385(4) Uani 1 1 d .
O10 O 0.52737(5) 0.8546(2) -0.16339(10) 0.0434(5) Uani 1 1 d .
C1 C 0.62168(8) 0.9521(4) 0.10888(16) 0.0472(7) Uani 1 1 d .
C2 C 0.61028(8) 0.7858(4) 0.20310(16) 0.0462(7) Uani 1 1 d .
C3 C 0.58921(8) 0.5928(3) 0.12540(13) 0.0350(6) Uani 1 1 d .
C4 C 0.60176(8) 0.7675(3) 0.03249(14) 0.0344(6) Uani 1 1 d .
C5 C 0.72252(7) 0.6354(3) 0.10864(13) 0.0350(6) Uani 1 1 d .
C6 C 0.78106(9) 0.5623(4) 0.17484(15) 0.0621(9) Uani 1 1 d .
H6A H 0.7622 0.5008 0.2025 0.093 Uiso 1 1 calc R
H6B H 0.7916 0.6481 0.2036 0.093 Uiso 1 1 calc R
H6C H 0.8028 0.4942 0.1596 0.093 Uiso 1 1 calc R
C7 C 0.78770(9) 0.6828(4) 0.05815(16) 0.0580(9) Uani 1 1 d .
H7A H 0.7722 0.7320 0.0207 0.087 Uiso 1 1 calc R
H7B H 0.8025 0.5936 0.0389 0.087 Uiso 1 1 calc R
H7C H 0.8062 0.7598 0.0777 0.087 Uiso 1 1 calc R
C8 C 0.52389(9) 1.2977(3) -0.07328(18) 0.0523(8) Uani 1 1 d .
H8A H 0.5000 1.3284 -0.0468 0.063 Uiso 1 1 calc R
H8B H 0.5231 1.3500 -0.1196 0.063 Uiso 1 1 calc R
C9 C 0.56009(8) 1.3477(3) -0.03398(16) 0.0494(8) Uani 1 1 d .
H9A H 0.5585 1.4610 -0.0227 0.059 Uiso 1 1 calc R
H9B H 0.5621 1.2884 0.0106 0.059 Uiso 1 1 calc R
C10 C 0.62902(8) 1.3751(3) -0.04533(16) 0.0463(7) Uani 1 1 d .
H10A H 0.6329 1.3258 0.0012 0.056 Uiso 1 1 calc R
H10B H 0.6271 1.4903 -0.0387 0.056 Uiso 1 1 calc R
C11 C 0.66318(9) 1.3371(3) -0.09216(16) 0.0461(7) Uani 1 1 d .
H11A H 0.6580 1.3774 -0.1400 0.055 Uiso 1 1 calc R
H11B H 0.6874 1.3883 -0.0741 0.055 Uiso 1 1 calc R
C12 C 0.70143(8) 1.1278(3) -0.13633(14) 0.0415(7) Uani 1 1 d .
H12A H 0.7259 1.1736 -0.1167 0.050 Uiso 1 1 calc R
H12B H 0.6980 1.1682 -0.1847 0.050 Uiso 1 1 calc R
C13 C 0.70448(8) 0.9538(3) -0.13753(14) 0.0398(7) Uani 1 1 d .
H13A H 0.7290 0.9217 -0.1619 0.048 Uiso 1 1 calc R
H13B H 0.7054 0.9126 -0.0890 0.048 Uiso 1 1 calc R
C14 C 0.67132(8) 0.7252(3) -0.17718(15) 0.0408(7) Uani 1 1 d .
H14A H 0.6710 0.6798 -0.1293 0.049 Uiso 1 1 calc R
H14B H 0.6956 0.6888 -0.2012 0.049 Uiso 1 1 calc R
C15 C 0.63566(8) 0.6721(3) -0.21711(14) 0.0403(7) Uani 1 1 d .
H15A H 0.6341 0.7279 -0.2626 0.048 Uiso 1 1 calc R
H15B H 0.6373 0.5579 -0.2265 0.048 Uiso 1 1 calc R
C16 C 0.56651(8) 0.6467(3) -0.20846(15) 0.0467(7) Uani 1 1 d .
H16A H 0.5682 0.5312 -0.2136 0.056 Uiso 1 1 calc R
H16B H 0.5633 0.6933 -0.2557 0.056 Uiso 1 1 calc R
C17 C 0.53196(8) 0.6888(3) -0.16352(16) 0.0474(7) Uani 1 1 d .
H17A H 0.5078 0.6384 -0.1821 0.057 Uiso 1 1 calc R
H17B H 0.5363 0.6507 -0.1150 0.057 Uiso 1 1 calc R
C18 C 0.49381(8) 0.9020(4) -0.12362(18) 0.0590(9) Uani 1 1 d .
H18A H 0.4958 0.8606 -0.0752 0.071 Uiso 1 1 calc R
H18B H 0.4695 0.8597 -0.1452 0.071 Uiso 1 1 calc R
C19 C 0.49229(9) 1.0774(4) -0.12224(18) 0.0610(9) Uani 1 1 d .
H19A H 0.4937 1.1194 -0.1706 0.073 Uiso 1 1 calc R
H19B H 0.4672 1.1130 -0.1008 0.073 Uiso 1 1 calc R

loop_
_atom_site_aniso_label
_atom_site_aniso_U_11
_atom_site_aniso_U_22
_atom_site_aniso_U_33
_atom_site_aniso_U_23
_atom_site_aniso_U_13
_atom_site_aniso_U_12
Ti1 0.0271(3) 0.0396(3) 0.0318(3) 0.0021(2) -0.0008(2) 0.0018(2)
K1 0.0329(3) 0.0289(3) 0.0380(3) -0.0021(2) 0.0026(3) 0.0008(2)
S1 0.0361(4) 0.0750(6) 0.0474(5) 0.0296(4) 0.0110(4) 0.0132(4)
S2 0.0355(4) 0.0803(6) 0.0330(4) 0.0168(4) 0.0033(3) 0.0105(4)
O1 0.0508(13) 0.0410(13) 0.124(2) -0.0024(14) -0.0029(14) 0.0015(11)
O2 0.0748(17) 0.1000(19) 0.0409(13) -0.0259(13) 0.0059(12) 0.0108(14)
O3 0.0426(12) 0.0551(13) 0.0540(13) 0.0128(10) -0.0023(10) -0.0114(10)
O4 0.0508(13) 0.0599(13) 0.0346(11) 0.0040(9) -0.0063(10) 0.0097(10)
N1 0.0306(13) 0.0547(14) 0.0308(13) -0.0008(11) 0.0023(10) 0.0051(11)
O5 0.0346(11) 0.0453(12) 0.0526(12) -0.0055(10) -0.0036(9) 0.0062(9)
O6 0.0455(12) 0.0365(10) 0.0416(11) -0.0082(9) -0.0037(10) 0.0049(9)
O7 0.0399(11) 0.0295(10) 0.0379(10) 0.0017(8) 0.0014(9) -0.0024(8)
O8 0.0350(10) 0.0333(10) 0.0386(11) -0.0007(8) -0.0001(8) 0.0032(8)
O9 0.0399(11) 0.0394(10) 0.0364(10) -0.0100(8) 0.0013(9) -0.0015(8)
O10 0.0362(11) 0.0463(12) 0.0479(12) -0.0059(10) 0.0007(9) -0.0032(9)
C1 0.0301(15) 0.0457(18) 0.066(2) -0.0030(15) -0.0039(14) -0.0046(13)
C2 0.0395(16) 0.0590(19) 0.0402(17) -0.0062(15) -0.0071(14) 0.0018(14)
C3 0.0368(16) 0.0404(16) 0.0278(14) 0.0053(12) -0.0032(12) 0.0036(12)
C4 0.0348(15) 0.0373(15) 0.0311(15) 0.0000(12) 0.0065(13) 0.0039(12)
C5 0.0321(15) 0.0389(15) 0.0338(15) 0.0018(12) 0.0027(12) 0.0040(11)
C6 0.0413(18) 0.104(3) 0.0411(19) 0.0031(18) -0.0076(15) 0.0200(18)
C7 0.0379(17) 0.082(2) 0.054(2) 0.0085(17) 0.0126(16) -0.0006(16)
C8 0.0493(18) 0.0450(18) 0.063(2) -0.0112(15) -0.0053(16) 0.0165(14)
C9 0.055(2) 0.0408(17) 0.0521(19) -0.0100(14) -0.0029(16) 0.0115(14)
C10 0.0500(18) 0.0333(15) 0.0556(19) -0.0124(14) -0.0072(15) 0.0017(13)
C11 0.0485(18) 0.0325(15) 0.0573(19) -0.0009(14) -0.0058(15) -0.0075(13)
C12 0.0406(17) 0.0465(17) 0.0374(16) 0.0028(13) 0.0026(13) -0.0066(13)
C13 0.0373(16) 0.0462(17) 0.0359(16) 0.0019(13) 0.0013(12) 0.0032(12)
C14 0.0428(16) 0.0331(15) 0.0465(17) -0.0002(13) 0.0039(14) 0.0102(12)
C15 0.0491(18) 0.0333(15) 0.0384(16) -0.0063(12) 0.0044(14) 0.0064(13)
C16 0.0521(18) 0.0431(17) 0.0449(18) -0.0135(14) -0.0051(15) -0.0069(14)
C17 0.0442(17) 0.0486(19) 0.0495(19) -0.0078(14) -0.0015(15) -0.0138(14)
C18 0.0305(16) 0.070(2) 0.076(2) -0.0218(18) 0.0065(16) -0.0041(15)
C19 0.0341(17) 0.071(2) 0.077(2) -0.0247(19) -0.0031(16) 0.0083(16)

loop_
_atom_type_symbol
_atom_type_description
_atom_type_scat_dispersion_real
_atom_type_scat_dispersion_imag
_atom_type_scat_source
C C 0.0033 0.0016 'International Tables Vol C Tables 4.2.6.8 and 6.1.1.4'
H H 0.0000 0.0000 'International Tables Vol C Tables 4.2.6.8 and 6.1.1.4'
N N 0.0061 0.0033 'International Tables Vol C Tables 4.2.6.8 and 6.1.1.4'
O O 0.0106 0.0060 'International Tables Vol C Tables 4.2.6.8 and 6.1.1.4'
S S 0.1246 0.1234 'International Tables Vol C Tables 4.2.6.8 and 6.1.1.4'
K K 0.2009 0.2494 'International Tables Vol C Tables 4.2.6.8 and 6.1.1.4'
Ti Ti 0.2776 0.4457 'International Tables Vol C Tables 4.2.6.8 and 6.1.1.4'

loop_
_geom_angle_atom_site_label_1
_geom_angle_atom_site_label_2
_geom_angle_atom_site_label_3
_geom_angle
_geom_angle_site_symmetry_1
_geom_angle_site_symmetry_3
C4 Ti1 C1 68.34(11) . .
C4 Ti1 C3 71.81(10) . .
C1 Ti1 C3 108.91(11) . .
C4 Ti1 C2 109.16(11) . .
C1 Ti1 C2 70.58(13) . .
C3 Ti1 C2 70.54(11) . .
C4 Ti1 S1 153.44(8) . .
C1 Ti1 S1 134.62(9) . .
C3 Ti1 S1 104.70(8) . .
C2 Ti1 S1 93.60(9) . .
C4 Ti1 S2 93.53(8) . .
C1 Ti1 S2 103.93(9) . .
C3 Ti1 S2 135.05(8) . .
C2 Ti1 S2 151.51(8) . .
S1 Ti1 S2 70.01(3) . .
O2 K1 O9 100.25(7) 7_575 .
O2 K1 O5 90.03(7) 7_575 .
O9 K1 O5 120.73(6) . .
O2 K1 O6 77.25(7) 7_575 .
O9 K1 O6 177.07(6) . .
O5 K1 O6 61.09(6) . .
O2 K1 O10 88.34(7) 7_575 .
O9 K1 O10 61.16(5) . .
O5 K1 O10 61.01(6) . .
O6 K1 O10 119.98(6) . .
O2 K1 O4 162.74(7) 7_575 .
O9 K1 O4 72.04(6) . .
O5 K1 O4 81.33(6) . .
O6 K1 O4 110.78(6) . .
O10 K1 O4 74.40(6) . .
O2 K1 O7 87.33(6) 7_575 .
O9 K1 O7 118.08(5) . .
O5 K1 O7 120.61(6) . .
O6 K1 O7 60.53(5) . .
O10 K1 O7 175.37(6) . .
O4 K1 O7 109.93(6) . .
O2 K1 O8 86.59(7) 7_575 .
O9 K1 O8 60.45(5) . .
O5 K1 O8 176.59(6) . .
O6 K1 O8 117.59(5) . .
O10 K1 O8 119.25(6) . .
O4 K1 O8 102.04(6) . .
O7 K1 O8 58.83(5) . .
C5 S1 Ti1 86.25(9) . .
C5 S2 Ti1 86.33(9) . .
C2 O2 K1 144.3(2) . 7_576
C4 O4 K1 122.77(18) . .
C5 N1 C6 122.3(2) . .
C5 N1 C7 123.0(2) . .
C6 N1 C7 114.7(2) . .
C19 O5 C8 112.2(2) . .
C19 O5 K1 113.84(16) . .
C8 O5 K1 115.45(16) . .
C10 O6 C9 112.0(2) . .
C10 O6 K1 115.43(14) . .
C9 O6 K1 112.42(15) . .
C12 O7 C11 112.23(19) . .
C12 O7 K1 115.49(14) . .
C11 O7 K1 112.17(15) . .
C13 O8 C14 113.08(19) . .
C13 O8 K1 114.49(14) . .
C14 O8 K1 111.40(14) . .
C15 O9 C16 111.77(19) . .
C15 O9 K1 115.77(14) . .
C16 O9 K1 115.44(15) . .
C17 O10 C18 111.7(2) . .
C17 O10 K1 111.92(15) . .
C18 O10 K1 113.21(16) . .
O1 C1 Ti1 177.3(2) . .
O2 C2 Ti1 176.5(3) . .
O3 C3 Ti1 176.9(2) . .
O4 C4 Ti1 176.5(2) . .
N1 C5 S2 122.6(2) . .
N1 C5 S1 122.0(2) . .
S2 C5 S1 115.38(15) . .
N1 C6 H6A 109.5 . .
N1 C6 H6B 109.5 . .
H6A C6 H6B 109.5 . .
N1 C6 H6C 109.5 . .
H6A C6 H6C 109.5 . .
H6B C6 H6C 109.5 . .
N1 C7 H7A 109.5 . .
N1 C7 H7B 109.5 . .
H7A C7 H7B 109.5 . .
N1 C7 H7C 109.5 . .
H7A C7 H7C 109.5 . .
H7B C7 H7C 109.5 . .
O5 C8 C9 109.0(2) . .
O5 C8 H8A 109.9 . .
C9 C8 H8A 109.9 . .
O5 C8 H8B 109.9 . .
C9 C8 H8B 109.9 . .
H8A C8 H8B 108.3 . .
O6 C9 C8 108.7(2) . .
O6 C9 H9A 109.9 . .
C8 C9 H9A 109.9 . .
O6 C9 H9B 109.9 . .
C8 C9 H9B 109.9 . .
H9A C9 H9B 108.3 . .
O6 C10 C11 109.1(2) . .
O6 C10 H10A 109.9 . .
C11 C10 H10A 109.9 . .
O6 C10 H10B 109.9 . .
C11 C10 H10B 109.9 . .
H10A C10 H10B 108.3 . .
O7 C11 C10 109.4(2) . .
O7 C11 H11A 109.8 . .
C10 C11 H11A 109.8 . .
O7 C11 H11B 109.8 . .
C10 C11 H11B 109.8 . .
H11A C11 H11B 108.2 . .
O7 C12 C13 109.0(2) . .
O7 C12 H12A 109.9 . .
C13 C12 H12A 109.9 . .
O7 C12 H12B 109.9 . .
C13 C12 H12B 109.9 . .
H12A C12 H12B 108.3 . .
O8 C13 C12 108.7(2) . .
O8 C13 H13A 109.9 . .
C12 C13 H13A 109.9 . .
O8 C13 H13B 109.9 . .
C12 C13 H13B 109.9 . .
H13A C13 H13B 108.3 . .
O8 C14 C15 109.0(2) . .
O8 C14 H14A 109.9 . .
C15 C14 H14A 109.9 . .
O8 C14 H14B 109.9 . .
C15 C14 H14B 109.9 . .
H14A C14 H14B 108.3 . .
O9 C15 C14 108.4(2) . .
O9 C15 H15A 110.0 . .
C14 C15 H15A 110.0 . .
O9 C15 H15B 110.0 . .
C14 C15 H15B 110.0 . .
H15A C15 H15B 108.4 . .
O9 C16 C17 108.9(2) . .
O9 C16 H16A 109.9 . .
C17 C16 H16A 109.9 . .
O9 C16 H16B 109.9 . .
C17 C16 H16B 109.9 . .
H16A C16 H16B 108.3 . .
O10 C17 C16 109.0(2) . .
O10 C17 H17A 109.9 . .
C16 C17 H17A 109.9 . .
O10 C17 H17B 109.9 . .
C16 C17 H17B 109.9 . .
H17A C17 H17B 108.3 . .
O10 C18 C19 108.7(3) . .
O10 C18 H18A 110.0 . .
C19 C18 H18A 110.0 . .
O10 C18 H18B 110.0 . .
C19 C18 H18B 110.0 . .
H18A C18 H18B 108.3 . .
O5 C19 C18 108.2(3) . .
O5 C19 H19A 110.1 . .
C18 C19 H19A 110.1 . .
O5 C19 H19B 110.1 . .
C18 C19 H19B 110.1 . .
H19A C19 H19B 108.4 . .

loop_
_geom_bond_atom_site_label_1
_geom_bond_atom_site_label_2
_geom_bond_distance
_geom_bond_site_symmetry_2
Ti1 C4 1.997(3) .
Ti1 C1 2.001(3) .
Ti1 C3 2.012(3) .
Ti1 C2 2.012(3) .
Ti1 S1 2.5388(10) .
Ti1 S2 2.5389(11) .
K1 O2 2.764(2) 7_575
K1 O9 2.7704(19) .
K1 O5 2.772(2) .
K1 O6 2.785(2) .
K1 O10 2.794(2) .
K1 O4 2.843(2) .
K1 O7 2.860(2) .
K1 O8 2.8693(19) .
S1 C5 1.725(3) .
S2 C5 1.721(3) .
O1 C1 1.165(3) .
O2 C2 1.162(3) .
O2 K1 2.764(2) 7_576
O3 C3 1.163(3) .
O4 C4 1.170(3) .
N1 C5 1.316(3) .
N1 C6 1.459(3) .
N1 C7 1.461(3) .
O5 C19 1.416(3) .
O5 C8 1.418(3) .
O6 C10 1.421(3) .
O6 C9 1.422(3) .
O7 C12 1.419(3) .
O7 C11 1.422(3) .
O8 C13 1.419(3) .
O8 C14 1.423(3) .
O9 C15 1.418(3) .
O9 C16 1.431(3) .
O10 C17 1.420(3) .
O10 C18 1.424(3) .
C6 H6A 0.9800 .
C6 H6B 0.9800 .
C6 H6C 0.9800 .
C7 H7A 0.9800 .
C7 H7B 0.9800 .
C7 H7C 0.9800 .
C8 C9 1.499(4) .
C8 H8A 0.9900 .
C8 H8B 0.9900 .
C9 H9A 0.9900 .
C9 H9B 0.9900 .
C10 C11 1.497(4) .
C10 H10A 0.9900 .
C10 H10B 0.9900 .
C11 H11A 0.9900 .
C11 H11B 0.9900 .
C12 C13 1.484(4) .
C12 H12A 0.9900 .
C12 H12B 0.9900 .
C13 H13A 0.9900 .
C13 H13B 0.9900 .
C14 C15 1.498(4) .
C14 H14A 0.9900 .
C14 H14B 0.9900 .
C15 H15A 0.9900 .
C15 H15B 0.9900 .
C16 C17 1.494(4) .
C16 H16A 0.9900 .
C16 H16B 0.9900 .
C17 H17A 0.9900 .
C17 H17B 0.9900 .
C18 C19 1.494(5) .
C18 H18A 0.9900 .
C18 H18B 0.9900 .
C19 H19A 0.9900 .
C19 H19B 0.9900 .

loop_
_geom_torsion_atom_site_label_1
_geom_torsion_atom_site_label_2
_geom_torsion_atom_site_label_3
_geom_torsion_atom_site_label_4
_geom_torsion
_geom_torsion_site_symmetry_1
C4 Ti1 S1 C5 63.1(2) .
C1 Ti1 S1 C5 -81.40(16) .
C3 Ti1 S1 C5 141.75(12) .
C2 Ti1 S1 C5 -147.44(13) .
S2 Ti1 S1 C5 8.66(9) .
C4 Ti1 S2 C5 -167.30(12) .
C1 Ti1 S2 C5 124.15(13) .
C3 Ti1 S2 C5 -99.70(14) .
C2 Ti1 S2 C5 49.3(2) .
S1 Ti1 S2 C5 -8.68(9) .
O2 K1 O4 C4 170.2(2) 7_575
O9 K1 O4 C4 104.6(2) .
O5 K1 O4 C4 -129.0(2) .
O6 K1 O4 C4 -74.6(2) .
O10 K1 O4 C4 168.8(2) .
O7 K1 O4 C4 -9.5(2) .
O8 K1 O4 C4 51.4(2) .
O2 K1 O5 C19 69.2(2) 7_575
O9 K1 O5 C19 -32.7(2) .
O6 K1 O5 C19 144.6(2) .
O10 K1 O5 C19 -18.86(19) .
O4 K1 O5 C19 -95.8(2) .
O7 K1 O5 C19 156.13(19) .
O8 K1 O5 C19 76.5(10) .
O2 K1 O5 C8 -62.62(19) 7_575
O9 K1 O5 C8 -164.59(17) .
O6 K1 O5 C8 12.77(17) .
O10 K1 O5 C8 -150.7(2) .
O4 K1 O5 C8 132.39(19) .
O7 K1 O5 C8 24.3(2) .
O8 K1 O5 C8 -55.3(10) .
O2 K1 O6 C10 -110.81(18) 7_575
O9 K1 O6 C10 -79.0(12) .
O5 K1 O6 C10 151.98(19) .
O10 K1 O6 C10 168.68(17) .
O4 K1 O6 C10 85.17(18) .
O7 K1 O6 C10 -16.62(17) .
O8 K1 O6 C10 -31.58(19) .
O2 K1 O6 C9 119.06(17) 7_575
O9 K1 O6 C9 150.9(11) .
O5 K1 O6 C9 21.85(16) .
O10 K1 O6 C9 38.55(18) .
O4 K1 O6 C9 -44.96(17) .
O7 K1 O6 C9 -146.76(18) .
O8 K1 O6 C9 -161.72(16) .
O2 K1 O7 C12 -71.53(16) 7_575
O9 K1 O7 C12 28.66(17) .
O5 K1 O7 C12 -159.99(15) .
O6 K1 O7 C12 -148.39(17) .
O10 K1 O7 C12 -50.7(7) .
O4 K1 O7 C12 108.39(16) .
O8 K1 O7 C12 16.10(15) .
O2 K1 O7 C11 58.77(17) 7_575
O9 K1 O7 C11 158.97(16) .
O5 K1 O7 C11 -29.69(18) .
O6 K1 O7 C11 -18.09(16) .
O10 K1 O7 C11 79.6(7) .
O4 K1 O7 C11 -121.31(17) .
O8 K1 O7 C11 146.40(18) .
O2 K1 O8 C13 107.85(16) 7_575
O9 K1 O8 C13 -148.33(16) .
O5 K1 O8 C13 100.5(9) .
O6 K1 O8 C13 34.14(16) .
O10 K1 O8 C13 -165.97(14) .
O4 K1 O8 C13 -87.25(16) .
O7 K1 O8 C13 18.92(14) .
O2 K1 O8 C14 -122.27(17) 7_575
O9 K1 O8 C14 -18.46(15) .
O5 K1 O8 C14 -129.6(9) .
O6 K1 O8 C14 164.02(15) .
O10 K1 O8 C14 -36.10(17) .
O4 K1 O8 C14 42.62(16) .
O7 K1 O8 C14 148.79(17) .
O2 K1 O9 C15 63.05(17) 7_575
O5 K1 O9 C15 159.26(16) .
O6 K1 O9 C15 31.6(12) .
O10 K1 O9 C15 145.39(18) .
O4 K1 O9 C15 -132.90(17) .
O7 K1 O9 C15 -29.41(18) .
O8 K1 O9 C15 -17.05(15) .
O2 K1 O9 C16 -70.24(17) 7_575
O5 K1 O9 C16 25.97(19) .
O6 K1 O9 C16 -101.7(11) .
O10 K1 O9 C16 12.10(16) .
O4 K1 O9 C16 93.82(17) .
O7 K1 O9 C16 -162.69(16) .
O8 K1 O9 C16 -150.34(18) .
O2 K1 O10 C17 125.03(17) 7_575
O9 K1 O10 C17 22.37(16) .
O5 K1 O10 C17 -144.01(18) .
O6 K1 O10 C17 -160.73(16) .
O4 K1 O10 C17 -55.40(17) .
O7 K1 O10 C17 104.2(7) .
O8 K1 O10 C17 39.87(18) .
O2 K1 O10 C18 -107.7(2) 7_575
O9 K1 O10 C18 149.7(2) .
O5 K1 O10 C18 -16.70(19) .
O6 K1 O10 C18 -33.4(2) .
O4 K1 O10 C18 71.91(19) .
O7 K1 O10 C18 -128.5(7) .
O8 K1 O10 C18 167.18(19) .
C4 Ti1 C1 O1 64(6) .
C3 Ti1 C1 O1 3(6) .
C2 Ti1 C1 O1 -57(6) .
S1 Ti1 C1 O1 -132(6) .
S2 Ti1 C1 O1 152(6) .
K1 O2 C2 Ti1 -130(4) 7_576
C4 Ti1 C2 O2 -2(5) .
C1 Ti1 C2 O2 56(5) .
C3 Ti1 C2 O2 -64(5) .
S1 Ti1 C2 O2 -168(5) .
S2 Ti1 C2 O2 139(4) .
C4 Ti1 C3 O3 -44(4) .
C1 Ti1 C3 O3 15(4) .
C2 Ti1 C3 O3 75(4) .
S1 Ti1 C3 O3 164(4) .
S2 Ti1 C3 O3 -120(4) .
K1 O4 C4 Ti1 112(4) .
C1 Ti1 C4 O4 -49(4) .
C3 Ti1 C4 O4 70(4) .
C2 Ti1 C4 O4 9(4) .
S1 Ti1 C4 O4 157(4) .
S2 Ti1 C4 O4 -153(4) .
C6 N1 C5 S2 179.7(2) .
C7 N1 C5 S2 -0.1(4) .
C6 N1 C5 S1 2.2(4) .
C7 N1 C5 S1 -177.6(2) .
Ti1 S2 C5 N1 -164.3(2) .
Ti1 S2 C5 S1 13.35(14) .
Ti1 S1 C5 N1 164.3(2) .
Ti1 S1 C5 S2 -13.35(14) .
C19 O5 C8 C9 -177.0(3) .
K1 O5 C8 C9 -44.4(3) .
C10 O6 C9 C8 174.7(2) .
K1 O6 C9 C8 -53.4(3) .
O5 C8 C9 O6 65.8(3) .
C9 O6 C10 C11 179.0(2) .
K1 O6 C10 C11 48.6(3) .
C12 O7 C11 C10 -178.2(2) .
K1 O7 C11 C10 49.8(3) .
O6 C10 C11 O7 -66.7(3) .
C11 O7 C12 C13 -178.5(2) .
K1 O7 C12 C13 -48.2(2) .
C14 O8 C13 C12 180.0(2) .
K1 O8 C13 C12 -51.0(2) .
O7 C12 C13 O8 66.2(3) .
C13 O8 C14 C15 -178.6(2) .
K1 O8 C14 C15 50.8(2) .
C16 O9 C15 C14 -175.4(2) .
K1 O9 C15 C14 49.7(2) .
O8 C14 C15 O9 -68.1(3) .
C15 O9 C16 C17 -178.8(2) .
K1 O9 C16 C17 -43.7(3) .
C18 O10 C17 C16 177.6(2) .
K1 O10 C17 C16 -54.3(2) .
O9 C16 C17 O10 66.2(3) .
C17 O10 C18 C19 176.6(2) .
K1 O10 C18 C19 49.2(3) .
C8 O5 C19 C18 -175.2(3) .
K1 O5 C19 C18 51.4(3) .
O10 C18 C19 O5 -67.8(3) .
